data_4067159
loop_
_publ_author_name
'Schmidt, Sarah'
'Schulz, Stephan'
'Bl\"aser, Dieter'
'Boese, Roland'
'Bolte, Michael'

_publ_section_title
;
 Synthesis and Structural Characterization of New Zinc Amidinate Complexes
;
_journal_issue 22
_journal_name_full Organometallics
_journal_page_first 6097
_journal_paper_doi 10.1021/om1008549
_journal_volume 29
_journal_year 2010
_chemical_formula_sum 'C58 H86 I2 N4 Zn2'
_chemical_formula_weight 1223.850
_space_group_IT_number 2
_symmetry_Int_Tables_number 2
_symmetry_space_group_name_Hall '-P 1'
_symmetry_space_group_name_H-M 'P -1'
_audit_creation_date 10-06-20
_audit_creation_method 'Created with Diamond (www.crystalimpact.com)'
_audit_update_record 10-06-20
_cell_angle_alpha 103.883(2)
_cell_angle_beta 103.886(2)
_cell_angle_gamma 106.929(2)
_cell_formula_units_Z 1
_cell_length_a 10.0992(3)
_cell_length_b 10.7393(3)
_cell_length_c 15.1051(4)
_cell_volume 1434.32(8)
_refine_ls_R_factor_all 0.036
_cod_data_source_file om1008549_si_003.cif
_cod_data_source_block sar_281m_CCDC-785894_(7)
_cod_original_sg_symbol_Hall -P_1
_cod_database_code 4067159

loop_
_symmetry_equiv_pos_site_id
_symmetry_equiv_pos_as_xyz
1 'x, y, z'
2 '-x, -y, -z'

loop_
_atom_site_aniso_label
_atom_site_aniso_U_11
_atom_site_aniso_U_22
_atom_site_aniso_U_33
_atom_site_aniso_U_12
_atom_site_aniso_U_13
_atom_site_aniso_U_23
Zn1 0.01694(16) 0.01115(14) 0.01456(15) 0.00646(12) 0.00229(12) 0.00379(11)
I1 0.01476(10) 0.02182(10) 0.01875(9) 0.00511(7) 0.00311(7) 0.00361(7)
N1 0.0181(11) 0.0101(10) 0.0139(10) 0.0073(9) 0.0021(9) 0.0040(8)
N2 0.0155(11) 0.0093(10) 0.0151(10) 0.0055(8) 0.0030(8) 0.0049(8)
C1 0.0099(12) 0.0119(12) 0.0188(12) 0.0038(10) 0.0032(10) 0.0058(10)
C2 0.0178(13) 0.0086(11) 0.0126(12) 0.0067(10) 0.001(1) 0.0011(9)
C3 0.0186(14) 0.0122(12) 0.0137(12) 0.0066(11) 0.0026(10) 0.0023(10)
C4 0.0226(15) 0.0131(12) 0.0194(13) 0.0066(11) 0.0069(11) 0.0064(10)
C5 0.0306(16) 0.0153(13) 0.0182(13) 0.0127(12) 0.0056(11) 0.0089(10)
C6 0.0200(14) 0.0185(13) 0.0187(13) 0.0119(11) 0.0017(11) 0.0054(10)
C7 0.0198(14) 0.0118(12) 0.0153(12) 0.0075(11) 0.0025(10) 0.0031(10)
C8 0.0185(14) 0.0150(13) 0.0228(13) 0.0071(11) 0.0049(11) 0.0060(11)
C9 0.0217(15) 0.0209(14) 0.0236(14) 0.0061(12) 0.0044(12) 0.0066(11)
C10 0.0220(15) 0.0219(14) 0.0294(15) 0.0069(12) 0.0091(13) 0.0032(12)
C11 0.0167(14) 0.0179(13) 0.0244(14) 0.0090(11) 0.0042(11) 0.0102(11)
C12 0.0200(15) 0.0251(15) 0.0290(15) 0.0065(12) 0.0035(12) 0.0087(12)
C13 0.0207(15) 0.0285(15) 0.0261(15) 0.0117(12) 0.0079(12) 0.0112(12)
C14 0.0184(14) 0.0097(12) 0.0140(12) 0.0065(10) 0.0027(10) 0.0037(9)
C15 0.0205(14) 0.0145(12) 0.0227(13) 0.0087(11) 0.0077(11) 0.009(1)
C16 0.0256(16) 0.0226(14) 0.0289(15) 0.0172(12) 0.0078(12) 0.0116(12)
C17 0.0362(18) 0.0172(13) 0.0300(15) 0.0153(13) 0.0113(13) 0.0135(12)
C18 0.0268(16) 0.0144(13) 0.0300(15) 0.0071(12) 0.0100(13) 0.0100(11)
C19 0.0172(14) 0.0139(12) 0.0191(13) 0.0060(11) 0.0042(11) 0.0054(10)
C20 0.0199(15) 0.0247(15) 0.0407(17) 0.0137(12) 0.0093(13) 0.0170(13)
C21 0.0310(18) 0.047(2) 0.0432(19) 0.0203(16) 0.0207(15) 0.0224(16)
C22 0.0191(16) 0.0294(16) 0.053(2) 0.0096(13) 0.0108(15) 0.0138(15)
C23 0.0166(14) 0.0157(13) 0.0311(15) 0.0048(11) 0.0070(12) 0.0109(11)
C24 0.0236(16) 0.0253(15) 0.0336(16) 0.0097(13) 0.0094(13) 0.0081(12)
C25 0.0195(16) 0.0363(17) 0.0323(16) 0.0055(13) 0.0056(13) 0.0079(14)
C26 0.0217(14) 0.0110(12) 0.0164(13) 0.0076(11) 0.0032(11) 0.0031(10)
C27 0.0389(18) 0.0164(13) 0.0224(14) 0.0108(13) 0.0143(13) 0.0049(11)
C28 0.0271(15) 0.0116(12) 0.0195(13) 0.0083(11) 0.0065(11) 0.0034(10)
C29 0.0278(16) 0.0198(14) 0.0212(14) 0.0112(12) -0.0041(12) -0.0011(11)

loop_
_atom_site_label
_atom_site_type_symbol
_atom_site_fract_x
_atom_site_fract_y
_atom_site_fract_z
_atom_site_occupancy
_atom_site_symmetry_multiplicity
_atom_site_Wyckoff_symbol
_atom_site_calc_flag
_atom_site_thermal_displace_type
_atom_site_U_iso_or_equiv
Zn1 Zn 0.4591(0) 0.4058(0) 0.3842(0) 1.000 2 i d Uani 0.01459(8)
I1 I 0.2875(0) 0.4279(0) 0.4872(0) 1.000 2 i d Uani 0.01993(6)
N1 N 0.4024(2) 0.3849(2) 0.2435(1) 1.000 2 i d Uani 0.0142(4)
N2 N 0.4324(2) 0.2202(2) 0.2982(1) 1.000 2 i d Uani 0.0133(4)
C1 C 0.3984(3) 0.2542(2) 0.2191(2) 1.000 2 i d Uani 0.0137(5)
C2 C 0.3761(3) 0.4710(2) 0.1883(2) 1.000 2 i d Uani 0.0139(5)
C3 C 0.4951(3) 0.5644(2) 0.1754(2) 1.000 2 i d Uani 0.0155(5)
C4 C 0.4697(3) 0.6603(2) 0.1326(2) 1.000 2 i d Uani 0.0182(5)
H4 H 0.5494 0.7234 0.1237 1.000 2 i d Uiso 0.02200
C5 C 0.3316(3) 0.6656(3) 0.1025(2) 1.000 2 i d Uani 0.0202(6)
H5 H 0.3164 0.7306 0.0722 1.000 2 i d Uiso 0.02400
C6 C 0.2164(3) 0.5760(3) 0.1169(2) 1.000 2 i d Uani 0.0190(5)
H6 H 0.1216 0.5800 0.0964 1.000 2 i d Uiso 0.02300
C7 C 0.2360(3) 0.4791(2) 0.1611(2) 1.000 2 i d Uani 0.0162(5)
C8 C 0.6514(3) 0.5699(3) 0.2113(2) 1.000 2 i d Uani 0.0190(5)
H8 H 0.6483 0.4864 0.2303 1.000 2 i d Uiso 0.02300
C9 C 0.7449(3) 0.6987(3) 0.3005(2) 1.000 2 i d Uani 0.0232(6)
H9A H 0.7582 0.7814 0.2816 1.000 2 i d Uiso 0.03500
H9B H 0.8409 0.6939 0.3278 1.000 2 i d Uiso 0.03500
H9C H 0.6956 0.7030 0.3491 1.000 2 i d Uiso 0.03500
C10 C 0.7249(3) 0.5697(3) 0.1330(2) 1.000 2 i d Uani 0.0257(6)
H10A H 0.6631 0.4905 0.0745 1.000 2 i d Uiso 0.03900
H10B H 0.8211 0.5635 0.1569 1.000 2 i d Uiso 0.03900
H10C H 0.7374 0.6554 0.1179 1.000 2 i d Uiso 0.03900
C11 C 0.1081(3) 0.3959(3) 0.1855(2) 1.000 2 i d Uani 0.0189(5)
H11 H 0.1356 0.3251 0.2100 1.000 2 i d Uiso 0.02300
C12 C -0.0336(3) 0.3209(3) 0.0984(2) 1.000 2 i d Uani 0.0261(6)
H12A H -0.0694 0.3890 0.0787 1.000 2 i d Uiso 0.03900
H12B H -0.1083 0.2597 0.1159 1.000 2 i d Uiso 0.03900
H12C H -0.0138 0.2662 0.0447 1.000 2 i d Uiso 0.03900
C13 C 0.0820(3) 0.4926(3) 0.2665(2) 1.000 2 i d Uani 0.0241(6)
H13A H 0.1726 0.5390 0.3224 1.000 2 i d Uiso 0.03600
H13B H 0.0038 0.4391 0.2856 1.000 2 i d Uiso 0.03600
H13C H 0.0531 0.5617 0.2433 1.000 2 i d Uiso 0.03600
C14 C 0.4409(3) 0.0972(2) 0.3150(2) 1.000 2 i d Uani 0.0143(5)
C15 C 0.5763(3) 0.0806(3) 0.3368(2) 1.000 2 i d Uani 0.0181(5)
C16 C 0.5856(3) -0.0337(3) 0.3619(2) 1.000 2 i d Uani 0.0234(6)
H16 H 0.6769 -0.0459 0.3760 1.000 2 i d Uiso 0.02800
C17 C 0.4645(3) -0.1299(3) 0.3661(2) 1.000 2 i d Uani 0.0254(6)
H17 H 0.4717 -0.2085 0.3821 1.000 2 i d Uiso 0.03000
C18 C 0.3326(3) -0.1114(3) 0.3468(2) 1.000 2 i d Uani 0.0233(6)
H18 H 0.2499 -0.1773 0.3507 1.000 2 i d Uiso 0.02800
C19 C 0.3176(3) 0.0023(2) 0.3221(2) 1.000 2 i d Uani 0.0171(5)
C20 C 0.7148(3) 0.1854(3) 0.3363(2) 1.000 2 i d Uani 0.0261(6)
H20 H 0.6886 0.2601 0.3167 1.000 2 i d Uiso 0.03100
C21 C 0.7792(4) 0.1207(4) 0.2634(2) 1.000 2 i d Uani 0.0362(8)
H21A H 0.8705 0.1899 0.2673 1.000 2 i d Uiso 0.05400
H21B H 0.7086 0.0873 0.1978 1.000 2 i d Uiso 0.05400
H21C H 0.7997 0.0432 0.2789 1.000 2 i d Uiso 0.05400
C22 C 0.8313(3) 0.2516(3) 0.4378(2) 1.000 2 i d Uani 0.0340(7)
H22A H 0.7861 0.2806 0.4856 1.000 2 i d Uiso 0.05100
H22B H 0.9099 0.3322 0.4393 1.000 2 i d Uiso 0.05100
H22C H 0.8723 0.1840 0.4529 1.000 2 i d Uiso 0.05100
C23 C 0.1713(3) 0.0211(3) 0.3066(2) 1.000 2 i d Uani 0.0211(6)
H23 H 0.1842 0.1118 0.2963 1.000 2 i d Uiso 0.02500
C24 C 0.1237(3) 0.0245(3) 0.3959(2) 1.000 2 i d Uani 0.0277(6)
H24A H 0.1039 -0.0657 0.4048 1.000 2 i d Uiso 0.04200
H24B H 0.0345 0.0460 0.3868 1.000 2 i d Uiso 0.04200
H24C H 0.2021 0.0955 0.4532 1.000 2 i d Uiso 0.04200
C25 C 0.0509(3) -0.0923(3) 0.2170(2) 1.000 2 i d Uani 0.0318(7)
H25A H 0.0770 -0.0880 0.1590 1.000 2 i d Uiso 0.04800
H25B H -0.0422 -0.0785 0.2109 1.000 2 i d Uiso 0.04800
H25C H 0.0405 -0.1828 0.2238 1.000 2 i d Uiso 0.04800
C26 C 0.3606(3) 0.1617(2) 0.1140(2) 1.000 2 i d Uani 0.0169(5)
C27 C 0.4733(3) 0.2297(3) 0.0711(2) 1.000 2 i d Uani 0.0253(6)
H27A H 0.5726 0.2496 0.1133 1.000 2 i d Uiso 0.03800
H27B H 0.4638 0.3159 0.0654 1.000 2 i d Uiso 0.03800
H27C H 0.4557 0.1669 0.0069 1.000 2 i d Uiso 0.03800
C28 C 0.3618(3) 0.0168(2) 0.1048(2) 1.000 2 i d Uani 0.0198(6)
H28A H 0.2888 -0.0306 0.1302 1.000 2 i d Uiso 0.03000
H28B H 0.4594 0.0241 0.1418 1.000 2 i d Uiso 0.03000
H28C H 0.3378 -0.0357 0.0366 1.000 2 i d Uiso 0.03000
C29 C 0.2078(3) 0.1456(3) 0.0535(2) 1.000 2 i d Uani 0.0263(6)
H29A H 0.1819 0.0829 -0.0123 1.000 2 i d Uiso 0.03900
H29B H 0.2075 0.2359 0.0511 1.000 2 i d Uiso 0.03900
H29C H 0.1359 0.1074 0.0828 1.000 2 i d Uiso 0.03900

loop_
_atom_type_symbol
_atom_type_radius_bond
Zn 1.200
I 1.200
N 1.200
C 1.200
H 1.200

loop_
_geom_angle_atom_site_label_1
_geom_angle_atom_site_label_2
_geom_angle_atom_site_label_3
_geom_angle_site_symmetry_1
_geom_angle_site_symmetry_3
_geom_angle
_geom_angle_publ_flag
N2 Zn1 N1 . . 66.27(8) no
N2 Zn1 C1 . . 32.84(8) no
N1 Zn1 C1 . . 33.43(8) no
N2 Zn1 I1 . 2_666 121.64(6) no
N1 Zn1 I1 . 2_666 124.27(6) no
C1 Zn1 I1 . 2_666 130.50(6) no
N2 Zn1 I1 . . 120.25(6) no
N1 Zn1 I1 . . 123.74(6) no
C1 Zn1 I1 . . 129.20(6) no
I1 Zn1 I1 2_666 . 100.07(1) no
Zn1 I1 Zn1 2_666 . 79.93(1) no
C1 N1 C2 . . 133.0(2) no
C1 N1 Zn1 . . 91.65(14) no
C2 N1 Zn1 . . 135.37(15) no
C1 N2 C14 . . 133.8(2) no
C1 N2 Zn1 . . 92.29(14) no
C14 N2 Zn1 . . 133.84(16) no
N2 C1 N1 . . 109.8(2) no
N2 C1 C26 . . 126.5(2) no
N1 C1 C26 . . 123.7(2) no
N2 C1 Zn1 . . 54.87(12) no
N1 C1 Zn1 . . 54.92(12) no
C26 C1 Zn1 . . 178.58(17) no
C7 C2 C3 . . 120.0(2) no
C7 C2 N1 . . 119.5(2) no
C3 C2 N1 . . 119.7(2) no
C4 C3 C2 . . 118.7(2) no
C4 C3 C8 . . 118.5(2) no
C2 C3 C8 . . 122.7(2) no
C5 C4 C3 . . 121.6(2) no
C6 C5 C4 . . 119.4(2) no
C5 C6 C7 . . 121.4(2) no
C6 C7 C2 . . 118.8(2) no
C6 C7 C11 . . 118.1(2) no
C2 C7 C11 . . 122.8(2) no
C3 C8 C9 . . 110.5(2) no
C3 C8 C10 . . 112.3(2) no
C9 C8 C10 . . 109.1(2) no
C7 C11 C12 . . 113.2(2) no
C7 C11 C13 . . 109.0(2) no
C12 C11 C13 . . 109.8(2) no
C15 C14 C19 . . 120.3(2) no
C15 C14 N2 . . 119.8(2) no
C19 C14 N2 . . 119.3(2) no
C16 C15 C14 . . 119.1(2) no
C16 C15 C20 . . 118.7(2) no
C14 C15 C20 . . 122.2(2) no
C17 C16 C15 . . 121.1(3) no
C18 C17 C16 . . 119.5(2) no
C17 C18 C19 . . 121.7(3) no
C18 C19 C14 . . 118.2(2) no
C18 C19 C23 . . 119.3(2) no
C14 C19 C23 . . 122.5(2) no
C15 C20 C21 . . 112.0(2) no
C15 C20 C22 . . 110.9(2) no
C21 C20 C22 . . 109.8(2) no
C19 C23 C25 . . 111.8(2) no
C19 C23 C24 . . 111.0(2) no
C25 C23 C24 . . 109.9(2) no
C29 C26 C28 . . 107.8(2) no
C29 C26 C27 . . 109.0(2) no
C28 C26 C27 . . 107.3(2) no
C29 C26 C1 . . 109.6(2) no
C28 C26 C1 . . 113.9(2) no
C27 C26 C1 . . 109.2(2) no

loop_
_geom_bond_atom_site_label_1
_geom_bond_atom_site_label_2
_geom_bond_site_symmetry_2
_geom_bond_distance
_geom_bond_publ_flag
Zn1 N2 . 2.0022(19) no
Zn1 N1 . 2.003(2) no
Zn1 C1 . 2.446(2) no
Zn1 I1 2_666 2.6078(3) no
Zn1 I1 . 2.6153(3) no
I1 Zn1 2_666 2.6078(3) no
N1 C1 . 1.348(3) no
N1 C2 . 1.424(3) no
N2 C1 . 1.328(3) no
N2 C14 . 1.426(3) no
C1 C26 . 1.544(3) no
C2 C7 . 1.410(4) no
C2 C3 . 1.412(4) no
C3 C4 . 1.392(3) no
C3 C8 . 1.519(4) no
C4 C5 . 1.382(4) no
C5 C6 . 1.378(4) no
C6 C7 . 1.398(3) no
C7 C11 . 1.522(4) no
C8 C9 . 1.535(4) no
C8 C10 . 1.539(4) no
C11 C12 . 1.531(4) no
C11 C13 . 1.533(4) no
C14 C15 . 1.401(4) no
C14 C19 . 1.407(4) no
C15 C16 . 1.390(3) no
C15 C20 . 1.523(4) no
C16 C17 . 1.378(4) no
C17 C18 . 1.376(4) no
C18 C19 . 1.397(3) no
C19 C23 . 1.519(4) no
C20 C21 . 1.535(4) no
C20 C22 . 1.537(4) no
C23 C25 . 1.533(4) no
C23 C24 . 1.534(4) no
C26 C29 . 1.529(4) no
C26 C28 . 1.532(3) no
C26 C27 . 1.532(4) no
